data_4087813
loop_
_publ_author_name
'Milani, Jessica'
'Pridmore, Natalie E.'
'Whitwood, Adrian C.'
'Fairlamb, Ian J. S.'
'Perutz, Robin N.'

_publ_section_title
;
 The Role of Fluorine Substituents in the Regioselectivity of
 Intramolecular C--H Bond Functionalization of Benzylamines at
 Palladium(II)
;
_journal_issue 17
_journal_name_full Organometallics
_journal_page_first 4376
_journal_paper_doi 10.1021/acs.organomet.5b00608
_journal_volume 34
_journal_year 2015
_chemical_formula_moiety 'C18 H22 Cl2 F4 N2 Pd'
_chemical_formula_sum 'C18 H22 Cl2 F4 N2 Pd'
_chemical_formula_weight 519.67
_space_group_crystal_system monoclinic
_space_group_IT_number 14
_space_group_name_Hall '-P 2ybc'
_space_group_name_H-M_alt 'P 1 21/c 1'
_atom_sites_solution_hydrogens geom
_atom_sites_solution_primary iterative
_audit_creation_date 2015-04-24
_audit_creation_method
;
Olex2 1.2
(compiled 2014.11.28 svn.r3106 for OlexSys, GUI svn.r4959)
;
_cell_angle_alpha 90
_cell_angle_beta 108.378(3)
_cell_angle_gamma 90
_cell_formula_units_Z 2
_cell_length_a 8.8260(2)
_cell_length_b 11.8134(2)
_cell_length_c 10.0300(2)
_cell_measurement_reflns_used 2647
_cell_measurement_temperature 110.05(10)
_cell_measurement_theta_max 29.7880
_cell_measurement_theta_min 4.0640
_cell_volume 992.44(4)
_computing_cell_refinement
;
CrysAlisPro, Agilent Technologies,
Version 1.171.37.33 (release 27-03-2014 CrysAlis171 .NET)
(compiled Mar 27 2014,17:12:48)
;
_computing_data_collection
;
CrysAlisPro, Agilent Technologies,
Version 1.171.37.33 (release 27-03-2014 CrysAlis171 .NET)
(compiled Mar 27 2014,17:12:48)
;
_computing_data_reduction
;
CrysAlisPro, Agilent Technologies,
Version 1.171.37.33 (release 27-03-2014 CrysAlis171 .NET)
(compiled Mar 27 2014,17:12:48)
;
_computing_molecular_graphics 'Olex2 (Dolomanov et al., 2009)'
_computing_publication_material 'Olex2 (Dolomanov et al., 2009)'
_computing_structure_refinement 'ShelXL (Sheldrick, 2008)'
_computing_structure_solution
;
Superflip (Palatinus & Chapuis, 2007;Palatinus & van der Lee, 2008;
Palatinus et al., 2012)
;
_diffrn_ambient_environment N~2~
_diffrn_ambient_temperature 110.05(10)
_diffrn_detector 'CCD plate'
_diffrn_detector_area_resol_mean 16.1450
_diffrn_detector_type Eos
_diffrn_measured_fraction_theta_full 0.998
_diffrn_measured_fraction_theta_max 0.885
_diffrn_measurement_details
;
#__ type_ start__ end____ width___ exp.time_
  1 omega   -9.00   91.00   1.0000    7.5000
omega____ theta____ kappa____ phi______ frames
    -       20.9289   77.0000  -90.0000 100

#__ type_ start__ end____ width___ exp.time_
  2 omega   47.00   73.00   1.0000    7.5000
omega____ theta____ kappa____ phi______ frames
    -       20.9289  178.0000   60.0000 26

#__ type_ start__ end____ width___ exp.time_
  3 omega   11.00   46.00   1.0000    7.5000
omega____ theta____ kappa____ phi______ frames
    -       20.9289   57.0000  150.0000 35

#__ type_ start__ end____ width___ exp.time_
  4 omega  -40.00   51.00   1.0000    7.5000
omega____ theta____ kappa____ phi______ frames
    -       20.9289  -77.0000 -180.0000 91
;
_diffrn_measurement_device 'four-circle diffractometer'
_diffrn_measurement_device_type 'SuperNova, Dual, Cu at zero, Eos'
_diffrn_measurement_method '\w scans'
_diffrn_orient_matrix_UB_11 0.0276057000
_diffrn_orient_matrix_UB_12 -0.0565049000
_diffrn_orient_matrix_UB_13 0.0016120000
_diffrn_orient_matrix_UB_21 -0.0790748000
_diffrn_orient_matrix_UB_22 -0.0201384000
_diffrn_orient_matrix_UB_23 -0.0129553000
_diffrn_orient_matrix_UB_31 -0.0125140000
_diffrn_orient_matrix_UB_32 0.0022947000
_diffrn_orient_matrix_UB_33 -0.0733696000
_diffrn_radiation_monochromator mirror
_diffrn_radiation_probe x-ray
_diffrn_radiation_type MoK\a
_diffrn_radiation_wavelength 0.71073
_diffrn_reflns_av_R_equivalents 0.0215
_diffrn_reflns_av_unetI/netI 0.0334
_diffrn_reflns_Laue_measured_fraction_full 0.998
_diffrn_reflns_Laue_measured_fraction_max 0.885
_diffrn_reflns_limit_h_max 12
_diffrn_reflns_limit_h_min -11
_diffrn_reflns_limit_k_max 16
_diffrn_reflns_limit_k_min -15
_diffrn_reflns_limit_l_max 14
_diffrn_reflns_limit_l_min -13
_diffrn_reflns_number 5221
_diffrn_reflns_point_group_measured_fraction_full 0.998
_diffrn_reflns_point_group_measured_fraction_max 0.885
_diffrn_reflns_theta_full 25.242
_diffrn_reflns_theta_max 30.026
_diffrn_reflns_theta_min 3.449
_diffrn_source 'SuperNova (Mo) X-ray Source'
_exptl_absorpt_coefficient_mu 1.246
_exptl_absorpt_correction_T_max 0.917
_exptl_absorpt_correction_T_min 0.840
_exptl_absorpt_correction_type gaussian
_exptl_absorpt_process_details
;
CrysAlisPro, Agilent Technologies,
Version 1.171.37.33 (release 27-03-2014 CrysAlis171 .NET)
(compiled Mar 27 2014,17:12:48)
Numerical absorption correction based on gaussian integration over
			a multifaceted crystal model
Empirical absorption correction using spherical harmonics,
 implemented in SCALE3 ABSPACK scaling algorithm.
;
_exptl_crystal_colour 'clear dark yellow'
_exptl_crystal_colour_lustre clear
_exptl_crystal_colour_modifier dark
_exptl_crystal_colour_primary yellow
_exptl_crystal_density_diffrn 1.739
_exptl_crystal_description block
_exptl_crystal_F_000 520
_exptl_crystal_size_max 0.2084
_exptl_crystal_size_mid 0.1004
_exptl_crystal_size_min 0.0873
_refine_diff_density_max 0.548
_refine_diff_density_min -0.644
_refine_diff_density_rms 0.085
_refine_ls_extinction_method none
_refine_ls_goodness_of_fit_ref 1.076
_refine_ls_hydrogen_treatment constr
_refine_ls_matrix_type full
_refine_ls_number_parameters 126
_refine_ls_number_reflns 2573
_refine_ls_number_restraints 0
_refine_ls_restrained_S_all 1.076
_refine_ls_R_factor_all 0.0294
_refine_ls_R_factor_gt 0.0242
_refine_ls_shift/su_max 0.000
_refine_ls_shift/su_mean 0.000
_refine_ls_structure_factor_coef Fsqd
_refine_ls_weighting_details 'w=1/[\s^2^(Fo^2^)+(0.0182P)^2^+0.3866P] where P=(Fo^2^+2Fc^2^)/3'
_refine_ls_weighting_scheme calc
_refine_ls_wR_factor_gt 0.0508
_refine_ls_wR_factor_ref 0.0550
_reflns_Friedel_coverage 0.000
_reflns_number_gt 2292
_reflns_number_total 2573
_reflns_threshold_expression 'I > 2\s(I)'
_cod_data_source_file om5b00608_si_002.cif
_cod_data_source_block 4d_rnp1516
_cod_database_code 4087813
_shelxl_version_number 2013-4
_chemical_oxdiff_formula 'C18 H22 Cl2 F4 N2 Pd'
_chemical_oxdiff_usercomment 'Jess JM-C-292-1'
_shelx_space_group_comment
;
The symmetry employed for this shelxl refinement is uniquely defined
by the following loop, which should always be used as a source of
symmetry information in preference to the above space-group names.
They are only intended as comments.
;
_reflns_odcompleteness_completeness 99.67
_reflns_odcompleteness_iscentric 1
_reflns_odcompleteness_theta 26.32
_olex2_refinement_description
;
1. Fixed Uiso
 At 1.2 times of:
  All C(H) groups, All C(H,H) groups
 At 1.5 times of:
  All C(H,H,H) groups
2.a Secondary CH2 refined with riding coordinates:
 C3(H3A,H3B)
2.b Aromatic/amide H refined with riding coordinates:
 C6(H6), C7(H7), C9(H9)
2.c Idealised Me refined as rotating group:
 C1(H1A,H1B,H1C), C2(H2A,H2B,H2C)
;
_olex2_date_sample_data_collection 2015-04-20
_olex2_date_sample_submission 2015-04-13
_olex2_exptl_crystal_mounting_method 'oil on loop'
_olex2_submission_special_instructions 'No special instructions were received'

loop_
_space_group_symop_operation_xyz
'x, y, z'
'-x, y+1/2, -z+1/2'
'-x, -y, -z'
'x, -y-1/2, z-1/2'

loop_
_atom_site_label
_atom_site_type_symbol
_atom_site_fract_x
_atom_site_fract_y
_atom_site_fract_z
_atom_site_U_iso_or_equiv
_atom_site_adp_type
_atom_site_occupancy
_atom_site_site_symmetry_order
_atom_site_calc_flag
_atom_site_refinement_flags_posn
_atom_site_refinement_flags_adp
_atom_site_refinement_flags_occupancy
C1 C 0.6308(2) 0.38227(17) 0.8029(2) 0.0212(4) Uani 1 1 d . . .
H1A H 0.7341 0.4107 0.8561 0.032 Uiso 1 1 calc GR . .
H1B H 0.6309 0.3625 0.7101 0.032 Uiso 1 1 calc GR . .
H1C H 0.6066 0.3164 0.8486 0.032 Uiso 1 1 calc GR . .
C2 C 0.5523(2) 0.57041(17) 0.7221(2) 0.0200(4) Uani 1 1 d . . .
H2A H 0.4751 0.6296 0.7125 0.030 Uiso 1 1 calc GR . .
H2B H 0.5548 0.5482 0.6307 0.030 Uiso 1 1 calc GR . .
H2C H 0.6559 0.5973 0.7769 0.030 Uiso 1 1 calc GR . .
C3 C 0.3486(2) 0.42917(16) 0.6999(2) 0.0169(4) Uani 1 1 d . . .
H3A H 0.3552 0.4161 0.6064 0.020 Uiso 1 1 calc R . .
H3B H 0.3246 0.3574 0.7358 0.020 Uiso 1 1 calc R . .
C4 C 0.2150(2) 0.51116(16) 0.6905(2) 0.0166(4) Uani 1 1 d . . .
C5 C 0.1615(2) 0.58705(19) 0.5807(2) 0.0233(5) Uani 1 1 d . . .
C6 C 0.0404(3) 0.66400(19) 0.5695(3) 0.0305(5) Uani 1 1 d . . .
H6 H 0.0084 0.7134 0.4935 0.037 Uiso 1 1 calc R . .
C7 C -0.0327(3) 0.66653(19) 0.6730(3) 0.0303(5) Uani 1 1 d . . .
H7 H -0.1143 0.7176 0.6688 0.036 Uiso 1 1 calc R . .
C8 C 0.0195(2) 0.59091(18) 0.7822(2) 0.0226(4) Uani 1 1 d . . .
C9 C 0.1387(2) 0.51349(16) 0.7929(2) 0.0174(4) Uani 1 1 d . . .
H9 H 0.1683 0.4630 0.8678 0.021 Uiso 1 1 calc R . .
Cl1 Cl 0.57922(6) 0.68658(4) 0.99547(5) 0.01897(11) Uani 1 1 d . . .
F1 F 0.22914(16) 0.58561(12) 0.47662(13) 0.0335(3) Uani 1 1 d . . .
F2 F -0.05145(15) 0.59214(12) 0.88534(14) 0.0323(3) Uani 1 1 d . . .
N1 N 0.50765(19) 0.47127(14) 0.79358(17) 0.0143(3) Uani 1 1 d . . .
Pd1 Pd 0.5000 0.5000 1.0000 0.01125(6) Uani 1 2 d S T P

loop_
_atom_site_aniso_label
_atom_site_aniso_U_11
_atom_site_aniso_U_22
_atom_site_aniso_U_33
_atom_site_aniso_U_23
_atom_site_aniso_U_13
_atom_site_aniso_U_12
C1 0.0199(10) 0.0200(10) 0.0250(11) -0.0031(9) 0.0090(8) 0.0038(9)
C2 0.0223(10) 0.0197(10) 0.0194(10) 0.0011(9) 0.0087(8) -0.0042(9)
C3 0.0184(9) 0.0162(9) 0.0144(9) -0.0030(8) 0.0028(8) 0.0000(8)
C4 0.0146(9) 0.0151(9) 0.0163(10) -0.0024(8) -0.0007(8) -0.0039(8)
C5 0.0203(10) 0.0266(11) 0.0180(10) 0.0015(9) -0.0013(8) -0.0035(9)
C6 0.0257(11) 0.0214(11) 0.0323(13) 0.0086(10) -0.0080(10) 0.0003(10)
C7 0.0172(10) 0.0203(11) 0.0443(14) -0.0039(11) -0.0031(10) 0.0026(9)
C8 0.0153(10) 0.0218(11) 0.0281(11) -0.0067(9) 0.0034(9) -0.0036(9)
C9 0.0134(9) 0.0158(9) 0.0196(10) -0.0007(8) 0.0005(8) -0.0017(8)
Cl1 0.0250(2) 0.0107(2) 0.0196(2) 0.00039(19) 0.00473(19) -0.0041(2)
F1 0.0375(8) 0.0405(8) 0.0202(7) 0.0096(6) 0.0059(6) -0.0022(7)
F2 0.0208(6) 0.0377(8) 0.0402(8) -0.0100(6) 0.0123(6) 0.0024(6)
N1 0.0132(7) 0.0140(7) 0.0154(8) -0.0021(7) 0.0042(6) -0.0007(7)
Pd1 0.01123(10) 0.00817(10) 0.01324(11) -0.00033(7) 0.00228(8) -0.00063(7)

loop_
_atom_type_symbol
_atom_type_description
_atom_type_scat_dispersion_real
_atom_type_scat_dispersion_imag
_atom_type_scat_source
C C 0.0033 0.0016 'International Tables Vol C Tables 4.2.6.8 and 6.1.1.4'
H H 0.0000 0.0000 'International Tables Vol C Tables 4.2.6.8 and 6.1.1.4'
Cl Cl 0.1484 0.1585 'International Tables Vol C Tables 4.2.6.8 and 6.1.1.4'
F F 0.0171 0.0103 'International Tables Vol C Tables 4.2.6.8 and 6.1.1.4'
N N 0.0061 0.0033 'International Tables Vol C Tables 4.2.6.8 and 6.1.1.4'
Pd Pd -0.9988 1.0072 'International Tables Vol C Tables 4.2.6.8 and 6.1.1.4'

loop_
_exptl_crystal_face_index_h
_exptl_crystal_face_index_k
_exptl_crystal_face_index_l
_exptl_crystal_face_perp_dist
_exptl_oxdiff_crystal_face_indexfrac_h
_exptl_oxdiff_crystal_face_indexfrac_k
_exptl_oxdiff_crystal_face_indexfrac_l
_exptl_oxdiff_crystal_face_x
_exptl_oxdiff_crystal_face_y
_exptl_oxdiff_crystal_face_z
1 16 -4 0.0347 0.9902 15.9944 -3.9959 -0.8829 -0.3486 0.3175
0 -12 -10 0.0649 0.0201 -11.9827 -10.0053 0.6615 0.3693 0.7063
1 -14 7 0.0651 1.0056 -14.0000 6.9970 0.8301 0.1118 -0.5581
-1 9 12 0.0141 -1.0197 8.9829 12.0047 -0.5164 -0.2558 -0.8474
-12 4 5 0.0834 -12.0109 4.0004 5.0020 -0.5495 0.8044 -0.2075
12 -4 -5 0.0984 12.0109 -4.0004 -5.0020 0.5495 -0.8044 0.2075
1 12 -9 0.0219 0.9985 12.0019 -8.9979 -0.6651 -0.2041 0.6752
-5 -12 10 0.0813 -5.0003 -12.0003 9.9981 0.5562 0.5075 -0.6985
12 -1 -7 0.0907 12.0102 -1.0000 -7.0014 0.3768 -0.8389 0.3611

loop_
_geom_angle_atom_site_label_1
_geom_angle_atom_site_label_2
_geom_angle_atom_site_label_3
_geom_angle
_geom_angle_site_symmetry_1
_geom_angle_site_symmetry_3
H1A C1 H1B 109.5 . .
H1A C1 H1C 109.5 . .
H1B C1 H1C 109.5 . .
N1 C1 H1A 109.5 . .
N1 C1 H1B 109.5 . .
N1 C1 H1C 109.5 . .
H2A C2 H2B 109.5 . .
H2A C2 H2C 109.5 . .
H2B C2 H2C 109.5 . .
N1 C2 H2A 109.5 . .
N1 C2 H2B 109.5 . .
N1 C2 H2C 109.5 . .
H3A C3 H3B 107.8 . .
C4 C3 H3A 109.1 . .
C4 C3 H3B 109.1 . .
C4 C3 N1 112.58(15) . .
N1 C3 H3A 109.1 . .
N1 C3 H3B 109.1 . .
C5 C4 C3 122.08(19) . .
C5 C4 C9 116.78(19) . .
C9 C4 C3 121.15(18) . .
C6 C5 C4 123.6(2) . .
F1 C5 C4 118.82(19) . .
F1 C5 C6 117.55(19) . .
C5 C6 H6 120.5 . .
C5 C6 C7 119.0(2) . .
C7 C6 H6 120.5 . .
C6 C7 H7 121.1 . .
C8 C7 C6 117.7(2) . .
C8 C7 H7 121.1 . .
C9 C8 C7 123.4(2) . .
F2 C8 C7 118.53(19) . .
F2 C8 C9 118.05(19) . .
C4 C9 H9 120.3 . .
C8 C9 C4 119.47(19) . .
C8 C9 H9 120.3 . .
C1 N1 C3 108.87(15) . .
C1 N1 Pd1 107.34(12) . .
C2 N1 C1 106.60(15) . .
C2 N1 C3 107.18(15) . .
C2 N1 Pd1 116.04(12) . .
C3 N1 Pd1 110.59(11) . .
Cl1 Pd1 Cl1 180.0 3_667 .
N1 Pd1 Cl1 91.74(5) . .
N1 Pd1 Cl1 91.74(5) 3_667 3_667
N1 Pd1 Cl1 88.26(5) 3_667 .
N1 Pd1 Cl1 88.26(5) . 3_667
N1 Pd1 N1 180.00(8) . 3_667

loop_
_geom_bond_atom_site_label_1
_geom_bond_atom_site_label_2
_geom_bond_distance
_geom_bond_site_symmetry_2
C1 H1A 0.9600 .
C1 H1B 0.9600 .
C1 H1C 0.9600 .
C1 N1 1.494(2) .
C2 H2A 0.9600 .
C2 H2B 0.9600 .
C2 H2C 0.9600 .
C2 N1 1.490(2) .
C3 H3A 0.9700 .
C3 H3B 0.9700 .
C3 C4 1.506(3) .
C3 N1 1.506(2) .
C4 C5 1.383(3) .
C4 C9 1.395(3) .
C5 C6 1.380(3) .
C5 F1 1.357(2) .
C6 H6 0.9300 .
C6 C7 1.384(4) .
C7 H7 0.9300 .
C7 C8 1.376(3) .
C8 C9 1.373(3) .
C8 F2 1.368(2) .
C9 H9 0.9300 .
Cl1 Pd1 2.3171(4) .
N1 Pd1 2.1200(16) .
Pd1 Cl1 2.3171(5) 3_667
Pd1 N1 2.1201(16) 3_667

loop_
_geom_torsion_atom_site_label_1
_geom_torsion_atom_site_label_2
_geom_torsion_atom_site_label_3
_geom_torsion_atom_site_label_4
_geom_torsion
C3 C4 C5 C6 -179.4(2)
C3 C4 C5 F1 1.6(3)
C3 C4 C9 C8 178.76(18)
C4 C3 N1 C1 176.91(16)
C4 C3 N1 C2 -68.16(19)
C4 C3 N1 Pd1 59.21(18)
C4 C5 C6 C7 0.0(3)
C5 C4 C9 C8 -1.5(3)
C5 C6 C7 C8 -0.3(3)
C6 C7 C8 C9 -0.4(3)
C6 C7 C8 F2 -179.96(19)
C7 C8 C9 C4 1.3(3)
C9 C4 C5 C6 0.9(3)
C9 C4 C5 F1 -178.14(17)
F1 C5 C6 C7 179.1(2)
F2 C8 C9 C4 -179.06(17)
N1 C3 C4 C5 97.1(2)
N1 C3 C4 C9 -83.3(2)
